data_7050919
loop_
_publ_author_name
'Scott, Janet'
'Asami, Masaya'
'Tanaka, Koichi'

_publ_section_title
;
 Novel chromogenic, guest-sensitive host compounds
;
_journal_issue 12
_journal_name_full 'New Journal of Chemistry'
_journal_page_first 1822
_journal_paper_doi 10.1039/b204221e
_journal_volume 26
_journal_year 2002
_chemical_formula_sum 'C48 H44 N4 O4'
_chemical_formula_weight 740.87
_chemical_name_systematic
; 
3-{4-[4-(3-hydroxy-3,3-diphenyl-prop-1-ynyl)-phenylazo]-phenyl}-1,
1-diphenyl-prop-2-yn-1-ol dimethylformamide solvate
;
_space_group_IT_number 2
_symmetry_space_group_name_Hall '-P 1'
_symmetry_space_group_name_H-M 'P -1'
_atom_sites_solution_hydrogens geom
_atom_sites_solution_primary direct
_atom_sites_solution_secondary difmap
_audit_creation_method SHELXL-97
_cell_angle_alpha 70.9510(10)
_cell_angle_beta 70.7580(10)
_cell_angle_gamma 70.1610(10)
_cell_formula_units_Z 1
_cell_length_a 9.7114(2)
_cell_length_b 10.4231(2)
_cell_length_c 11.8636(3)
_cell_measurement_temperature 294(2)
_cell_volume 1034.91(4)
_computing_cell_refinement 'Nonius Collect'
_computing_data_collection 'Nonius Collect'
_computing_data_reduction 'Nonius Collect'
_computing_molecular_graphics XSeed
_computing_structure_refinement 'SHELXL-97 (Sheldrick, 1997)'
_computing_structure_solution 'SHELXS-97 (Sheldrick, 1990)'
_diffrn_ambient_temperature 294(2)
_diffrn_measured_fraction_theta_full 0.955
_diffrn_measured_fraction_theta_max 0.955
_diffrn_measurement_device_type 'Enraf Nonius Kappa CCD'
_diffrn_measurement_method 'phi and omega scans'
_diffrn_radiation_monochromator graphite
_diffrn_radiation_source 'fine-focus sealed tube'
_diffrn_radiation_type MoK\a
_diffrn_radiation_wavelength 0.71073
_diffrn_reflns_av_R_equivalents 0.0000
_diffrn_reflns_av_sigmaI/netI 0.0717
_diffrn_reflns_limit_h_max 12
_diffrn_reflns_limit_h_min 0
_diffrn_reflns_limit_k_max 13
_diffrn_reflns_limit_k_min -12
_diffrn_reflns_limit_l_max 15
_diffrn_reflns_limit_l_min -14
_diffrn_reflns_number 4924
_diffrn_reflns_theta_full 28.35
_diffrn_reflns_theta_max 28.35
_diffrn_reflns_theta_min 3.84
_exptl_absorpt_coefficient_mu 0.076
_exptl_absorpt_correction_T_max 0.9775
_exptl_absorpt_correction_T_min 0.9629
_exptl_crystal_colour 'red/pale orange dichroic'
_exptl_crystal_density_diffrn 1.189
_exptl_crystal_density_method 'not measured'
_exptl_crystal_description prism
_exptl_crystal_F_000 392
_exptl_crystal_size_max 0.50
_exptl_crystal_size_mid 0.40
_exptl_crystal_size_min 0.30
_refine_diff_density_max 0.155
_refine_diff_density_min -0.179
_refine_diff_density_rms 0.041
_refine_ls_extinction_method none
_refine_ls_goodness_of_fit_ref 0.966
_refine_ls_hydrogen_treatment mixed
_refine_ls_matrix_type full
_refine_ls_number_parameters 259
_refine_ls_number_reflns 4924
_refine_ls_number_restraints 0
_refine_ls_restrained_S_all 0.966
_refine_ls_R_factor_all 0.1320
_refine_ls_R_factor_gt 0.0524
_refine_ls_shift/su_max 0.000
_refine_ls_shift/su_mean 0.000
_refine_ls_structure_factor_coef Fsqd
_refine_ls_weighting_details 'calc w==1/[\s^2^(Fo^2^)+(0.0812P)^2^+0.0000P] where P==(Fo^2^+2Fc^2^)/3'
_refine_ls_weighting_scheme calc
_refine_ls_wR_factor_gt 0.1290
_refine_ls_wR_factor_ref 0.1559
_reflns_number_gt 2365
_reflns_number_total 4924
_reflns_threshold_expression >2sigma(I)
_cod_data_source_file b204221e.txt
_cod_data_source_block c:
_cod_database_code 7050919

loop_
_symmetry_equiv_pos_as_xyz
'x, y, z'
'-x, -y, -z'

loop_
_atom_site_label
_atom_site_type_symbol
_atom_site_fract_x
_atom_site_fract_y
_atom_site_fract_z
_atom_site_U_iso_or_equiv
_atom_site_adp_type
_atom_site_occupancy
_atom_site_symmetry_multiplicity
_atom_site_calc_flag
_atom_site_refinement_flags
_atom_site_disorder_assembly
_atom_site_disorder_group
O1 O 0.83310(13) 0.40049(11) 0.14485(10) 0.0512(3) Uani 1 1 d . . .
N2 N 0.51954(15) 0.05626(13) 0.47946(12) 0.0505(4) Uani 1 1 d . . .
C1 C 0.45119(18) 0.14888(16) 0.55936(14) 0.0463(4) Uani 1 1 d . . .
C2 C 0.52370(19) 0.25283(16) 0.53863(14) 0.0486(4) Uani 1 1 d . . .
C6 C 0.3195(2) 0.14240(18) 0.65103(16) 0.0579(5) Uani 1 1 d . . .
H6 H 0.2713 0.0738 0.6635 0.069 Uiso 1 1 calc R . .
C10 C 0.97622(18) 0.15916(17) 0.21212(15) 0.0471(4) Uani 1 1 d . . .
C8 C 0.7608(2) 0.28231(17) 0.35427(16) 0.0527(5) Uani 1 1 d . . .
C20 C 0.99771(19) 0.36165(17) 0.26950(15) 0.0484(4) Uani 1 1 d . . .
C7 C 0.6555(2) 0.26598(16) 0.43899(16) 0.0523(5) Uani 1 1 d . . .
C9 C 0.88908(18) 0.30122(16) 0.24505(14) 0.0449(4) Uani 1 1 d . . .
C3 C 0.4635(2) 0.34449(18) 0.61684(16) 0.0603(5) Uani 1 1 d . . .
H3 H 0.5122 0.4116 0.6074 0.072 Uiso 1 1 calc R . .
C21 C 1.0800(2) 0.44388(17) 0.17451(16) 0.0556(5) Uani 1 1 d . . .
H21 H 1.0662 0.4668 0.0957 0.067 Uiso 1 1 calc R . .
N1G N 0.47372(17) 0.20179(17) 0.10908(16) 0.0674(5) Uani 1 1 d . . .
C4 C 0.3324(2) 0.33608(19) 0.70780(16) 0.0661(6) Uani 1 1 d . . .
H4 H 0.2930 0.3980 0.7588 0.079 Uiso 1 1 calc R . .
C11 C 1.0407(2) 0.1529(2) 0.09140(17) 0.0619(5) Uani 1 1 d . . .
H11 H 1.0288 0.2350 0.0293 0.074 Uiso 1 1 calc R . .
C5 C 0.2598(2) 0.23711(19) 0.72357(17) 0.0659(5) Uani 1 1 d . . .
H5 H 0.1698 0.2340 0.7835 0.079 Uiso 1 1 calc R . .
O1G O 0.64162(18) 0.32136(18) 0.08005(14) 0.0947(5) Uani 1 1 d . . .
C15 C 0.9957(2) 0.0366(2) 0.30059(19) 0.0785(6) Uani 1 1 d . . .
H15 H 0.9539 0.0377 0.3831 0.094 Uiso 1 1 calc R . .
C1G C 0.5667(2) 0.2386(2) 0.1449(2) 0.0682(5) Uani 1 1 d . . .
H1G H 0.5758 0.1987 0.2254 0.082 Uiso 1 1 calc R . .
C22 C 1.1825(2) 0.4928(2) 0.1945(2) 0.0752(6) Uani 1 1 d . . .
H22 H 1.2374 0.5483 0.1291 0.090 Uiso 1 1 calc R . .
C13 C 1.1403(2) -0.0944(2) 0.1493(2) 0.0765(6) Uani 1 1 d . . .
H13 H 1.1944 -0.1794 0.1283 0.092 Uiso 1 1 calc R . .
C12 C 1.1230(3) 0.0266(2) 0.0609(2) 0.0753(6) Uani 1 1 d . . .
H12 H 1.1669 0.0248 -0.0212 0.090 Uiso 1 1 calc R . .
C25 C 1.0196(3) 0.3307(3) 0.38545(19) 0.0808(6) Uani 1 1 d . . .
H25 H 0.9641 0.2761 0.4513 0.097 Uiso 1 1 calc R . .
C23 C 1.2044(3) 0.4605(3) 0.3091(3) 0.0908(8) Uani 1 1 d . . .
H23 H 1.2744 0.4933 0.3222 0.109 Uiso 1 1 calc R . .
C14 C 1.0779(3) -0.0904(2) 0.2686(2) 0.0965(8) Uani 1 1 d . . .
H14 H 1.0899 -0.1732 0.3299 0.116 Uiso 1 1 calc R . .
C3G C 0.4483(3) 0.2650(3) -0.0130(2) 0.0971(8) Uani 1 1 d . . .
H3G1 H 0.4806 0.3502 -0.0470 0.146 Uiso 1 1 calc R . .
H3G2 H 0.3426 0.2860 -0.0083 0.146 Uiso 1 1 calc R . .
H3G3 H 0.5047 0.2008 -0.0647 0.146 Uiso 1 1 calc R . .
C2G C 0.3894(3) 0.1024(3) 0.1927(3) 0.1031(8) Uani 1 1 d . . .
H2G1 H 0.4077 0.0783 0.2727 0.155 Uiso 1 1 calc R . .
H2G2 H 0.4211 0.0192 0.1628 0.155 Uiso 1 1 calc R . .
H2G3 H 0.2835 0.1439 0.1980 0.155 Uiso 1 1 calc R . .
C24 C 1.1227(3) 0.3798(3) 0.4047(2) 0.1019(8) Uani 1 1 d . . .
H24 H 1.1369 0.3577 0.4833 0.122 Uiso 1 1 calc R . .
H1O H 0.761(3) 0.368(2) 0.1255(19) 0.097(7) Uiso 1 1 d . . .

loop_
_atom_site_aniso_label
_atom_site_aniso_U_11
_atom_site_aniso_U_22
_atom_site_aniso_U_33
_atom_site_aniso_U_23
_atom_site_aniso_U_13
_atom_site_aniso_U_12
O1 0.0531(7) 0.0505(7) 0.0492(7) -0.0071(6) -0.0130(6) -0.0170(6)
N2 0.0548(9) 0.0449(8) 0.0455(8) -0.0120(7) 0.0039(7) -0.0197(7)
C1 0.0499(10) 0.0410(9) 0.0383(9) -0.0092(7) 0.0034(7) -0.0142(8)
C2 0.0552(10) 0.0413(9) 0.0401(9) -0.0068(8) -0.0001(8) -0.0152(8)
C6 0.0583(11) 0.0522(10) 0.0510(11) -0.0120(9) 0.0065(9) -0.0192(9)
C10 0.0455(10) 0.0467(9) 0.0489(10) -0.0074(8) -0.0069(8) -0.0203(8)
C8 0.0578(11) 0.0479(10) 0.0514(11) -0.0134(9) -0.0035(9) -0.0210(8)
C20 0.0517(10) 0.0504(10) 0.0433(10) -0.0112(8) -0.0071(8) -0.0182(8)
C7 0.0603(11) 0.0438(9) 0.0499(11) -0.0116(8) -0.0013(9) -0.0215(8)
C9 0.0471(9) 0.0465(9) 0.0371(9) -0.0049(8) -0.0034(8) -0.0190(8)
C3 0.0784(13) 0.0480(10) 0.0495(11) -0.0145(9) -0.0015(10) -0.0213(9)
C21 0.0619(12) 0.0566(11) 0.0521(11) -0.0101(9) -0.0083(9) -0.0284(9)
N1G 0.0524(9) 0.0784(11) 0.0799(12) -0.0209(10) -0.0237(9) -0.0183(8)
C4 0.0869(15) 0.0518(11) 0.0439(11) -0.0182(9) 0.0011(10) -0.0091(10)
C11 0.0749(13) 0.0574(11) 0.0531(12) -0.0181(10) -0.0162(10) -0.0118(10)
C5 0.0669(13) 0.0569(11) 0.0490(11) -0.0132(9) 0.0127(9) -0.0110(10)
O1G 0.0924(12) 0.1219(13) 0.0880(11) 0.0033(10) -0.0356(9) -0.0645(11)
C15 0.0859(15) 0.0570(12) 0.0582(13) -0.0022(10) 0.0076(11) -0.0121(11)
C1G 0.0612(12) 0.0796(14) 0.0706(13) -0.0136(11) -0.0255(11) -0.0220(11)
C22 0.0750(14) 0.0749(14) 0.0881(16) -0.0216(12) -0.0121(12) -0.0406(11)
C13 0.0674(13) 0.0581(13) 0.0976(18) -0.0282(13) -0.0025(13) -0.0166(11)
C12 0.0840(15) 0.0717(14) 0.0728(14) -0.0337(13) -0.0151(12) -0.0120(12)
C25 0.0923(16) 0.1102(17) 0.0519(12) -0.0066(12) -0.0201(11) -0.0510(14)
C23 0.0845(17) 0.1082(19) 0.112(2) -0.0445(17) -0.0305(16) -0.0406(15)
C14 0.0978(18) 0.0490(12) 0.0934(19) 0.0050(12) 0.0071(15) -0.0092(12)
C3G 0.0745(15) 0.149(2) 0.0819(17) -0.0366(16) -0.0269(13) -0.0298(15)
C2G 0.0904(18) 0.0903(17) 0.141(2) -0.0016(16) -0.0509(17) -0.0419(15)
C24 0.114(2) 0.145(2) 0.0751(17) -0.0274(17) -0.0396(15) -0.0512(19)

loop_
_atom_type_symbol
_atom_type_description
_atom_type_scat_dispersion_real
_atom_type_scat_dispersion_imag
_atom_type_scat_source
C C 0.0033 0.0016 'International Tables Vol C Tables 4.2.6.8 and 6.1.1.4'
H H 0.0000 0.0000 'International Tables Vol C Tables 4.2.6.8 and 6.1.1.4'
N N 0.0061 0.0033 'International Tables Vol C Tables 4.2.6.8 and 6.1.1.4'
O O 0.0106 0.0060 'International Tables Vol C Tables 4.2.6.8 and 6.1.1.4'

loop_
_geom_angle_atom_site_label_1
_geom_angle_atom_site_label_2
_geom_angle_atom_site_label_3
_geom_angle
_geom_angle_site_symmetry_1
_geom_angle_site_symmetry_3
_geom_angle_publ_flag
N2 N2 C1 113.65(15) 2_656 . ?
C6 C1 C2 120.43(14) . . ?
C6 C1 N2 123.82(14) . . ?
C2 C1 N2 115.73(13) . . ?
C3 C2 C1 118.09(14) . . ?
C3 C2 C7 120.92(14) . . ?
C1 C2 C7 120.99(13) . . ?
C5 C6 C1 120.18(16) . . ?
C15 C10 C11 117.81(17) . . ?
C15 C10 C9 121.71(15) . . ?
C11 C10 C9 120.46(15) . . ?
C7 C8 C9 177.45(17) . . ?
C21 C20 C25 118.29(16) . . ?
C21 C20 C9 120.39(15) . . ?
C25 C20 C9 121.28(15) . . ?
C8 C7 C2 177.1(2) . . ?
O1 C9 C8 109.31(14) . . ?
O1 C9 C20 106.58(12) . . ?
C8 C9 C20 111.05(12) . . ?
O1 C9 C10 110.78(12) . . ?
C8 C9 C10 109.90(12) . . ?
C20 C9 C10 109.18(13) . . ?
C4 C3 C2 120.52(16) . . ?
C22 C21 C20 120.80(18) . . ?
C1G N1G C3G 120.59(19) . . ?
C1G N1G C2G 120.85(19) . . ?
C3G N1G C2G 118.49(18) . . ?
C5 C4 C3 120.49(15) . . ?
C10 C11 C12 120.99(19) . . ?
C4 C5 C6 120.18(17) . . ?
C10 C15 C14 120.65(19) . . ?
O1G C1G N1G 124.8(2) . . ?
C23 C22 C21 120.5(2) . . ?
C12 C13 C14 119.23(19) . . ?
C13 C12 C11 120.7(2) . . ?
C24 C25 C20 120.6(2) . . ?
C22 C23 C24 119.43(19) . . ?
C13 C14 C15 120.6(2) . . ?
C23 C24 C25 120.4(2) . . ?

loop_
_geom_bond_atom_site_label_1
_geom_bond_atom_site_label_2
_geom_bond_distance
_geom_bond_site_symmetry_2
_geom_bond_publ_flag
O1 C9 1.421(2) . ?
N2 N2 1.251(2) 2_656 ?
N2 C1 1.4209(19) . ?
C1 C6 1.385(2) . ?
C1 C2 1.400(2) . ?
C2 C3 1.399(2) . ?
C2 C7 1.439(2) . ?
C6 C5 1.374(2) . ?
C10 C15 1.364(3) . ?
C10 C11 1.375(2) . ?
C10 C9 1.540(2) . ?
C8 C7 1.189(2) . ?
C8 C9 1.485(2) . ?
C20 C21 1.373(2) . ?
C20 C25 1.378(2) . ?
C20 C9 1.538(2) . ?
C3 C4 1.379(2) . ?
C21 C22 1.373(2) . ?
N1G C1G 1.318(2) . ?
N1G C3G 1.448(3) . ?
N1G C2G 1.448(3) . ?
C4 C5 1.370(2) . ?
C11 C12 1.381(2) . ?
O1G C1G 1.220(2) . ?
C15 C14 1.395(3) . ?
C22 C23 1.361(3) . ?
C13 C12 1.352(3) . ?
C13 C14 1.352(3) . ?
C25 C24 1.376(3) . ?
C23 C24 1.364(3) . ?

loop_
_geom_torsion_atom_site_label_1
_geom_torsion_atom_site_label_2
_geom_torsion_atom_site_label_3
_geom_torsion_atom_site_label_4
_geom_torsion
_geom_torsion_site_symmetry_1
_geom_torsion_site_symmetry_2
_geom_torsion_site_symmetry_3
_geom_torsion_site_symmetry_4
_geom_torsion_publ_flag
N2 N2 C1 C6 -20.9(3) 2_656 . . . ?
N2 N2 C1 C2 160.55(19) 2_656 . . . ?
C6 C1 C2 C3 3.1(3) . . . . ?
N2 C1 C2 C3 -178.29(16) . . . . ?
C6 C1 C2 C7 -176.25(17) . . . . ?
N2 C1 C2 C7 2.3(2) . . . . ?
C2 C1 C6 C5 -0.8(3) . . . . ?
N2 C1 C6 C5 -179.27(17) . . . . ?
C9 C8 C7 C2 -73(6) . . . . ?
C3 C2 C7 C8 -67(3) . . . . ?
C1 C2 C7 C8 112(3) . . . . ?
C7 C8 C9 O1 54(4) . . . . ?
C7 C8 C9 C20 172(4) . . . . ?
C7 C8 C9 C10 -67(4) . . . . ?
C21 C20 C9 O1 -31.7(2) . . . . ?
C25 C20 C9 O1 150.82(17) . . . . ?
C21 C20 C9 C8 -150.71(16) . . . . ?
C25 C20 C9 C8 31.9(2) . . . . ?
C21 C20 C9 C10 87.95(18) . . . . ?
C25 C20 C9 C10 -89.5(2) . . . . ?
C15 C10 C9 O1 -157.11(16) . . . . ?
C11 C10 C9 O1 24.7(2) . . . . ?
C15 C10 C9 C8 -36.2(2) . . . . ?
C11 C10 C9 C8 145.59(16) . . . . ?
C15 C10 C9 C20 85.8(2) . . . . ?
C11 C10 C9 C20 -92.38(18) . . . . ?
C1 C2 C3 C4 -3.0(3) . . . . ?
C7 C2 C3 C4 176.41(18) . . . . ?
C25 C20 C21 C22 0.6(3) . . . . ?
C9 C20 C21 C22 -176.89(16) . . . . ?
C2 C3 C4 C5 0.5(3) . . . . ?
C15 C10 C11 C12 -0.2(3) . . . . ?
C9 C10 C11 C12 178.06(16) . . . . ?
C3 C4 C5 C6 1.9(3) . . . . ?
C1 C6 C5 C4 -1.8(3) . . . . ?
C11 C10 C15 C14 -0.4(3) . . . . ?
C9 C10 C15 C14 -178.62(19) . . . . ?
C3G N1G C1G O1G -3.1(3) . . . . ?
C2G N1G C1G O1G 179.9(2) . . . . ?
C20 C21 C22 C23 0.0(3) . . . . ?
C14 C13 C12 C11 -1.0(3) . . . . ?
C10 C11 C12 C13 0.9(3) . . . . ?
C21 C20 C25 C24 -0.8(3) . . . . ?
C9 C20 C25 C24 176.7(2) . . . . ?
C21 C22 C23 C24 -0.4(4) . . . . ?
C12 C13 C14 C15 0.4(4) . . . . ?
C10 C15 C14 C13 0.3(4) . . . . ?
C22 C23 C24 C25 0.3(4) . . . . ?
C20 C25 C24 C23 0.3(4) . . . . ?
